data_1558901
loop_
_publ_author_name
'Gopalsamy, Karuppasamy'
'Babarao, Ravichandar'

_publ_section_title
;
 Heterometallic Metal Organic Frameworks for Air Separation: A
 Computational Study
;
_journal_issue 35
_journal_name_full 'Industrial &amp; Engineering Chemistry Research'
_journal_page_first 15718
_journal_page_last 15731
_journal_paper_doi 10.1021/acs.iecr.0c02449
_journal_volume 59
_journal_year 2020
_chemical_formula_moiety '(Fe3 O4 H)2 (C16 H6 N2 O8)3'
_chemical_formula_sum 'C48 H20 Fe6 N6 O32'
_chemical_formula_weight 1527.80
_space_group_IT_number 218
_space_group_name_Hall 'P -4n 2 3'
_space_group_name_H-M_alt 'P -4 3 n'
_symmetry_cell_setting cubic
_symmetry_space_group_name_H-M 'P -4 3 n'
_atom_sites_solution_hydrogens geom
_atom_sites_solution_primary direct
_atom_sites_solution_secondary difmap
_audit_creation_method SHELXL-97
_cell_angle_alpha 90.00
_cell_angle_beta 90.00
_cell_angle_gamma 90.00
_cell_formula_units_Z 4
_cell_length_a 21.966(3)
_cell_length_b 21.966(3)
_cell_length_c 21.966(3)
_cell_measurement_reflns_used 7682
_cell_measurement_temperature 110(2)
_cell_measurement_theta_max 20.0707
_cell_measurement_theta_min 2.2711
_cell_volume 10599(3)
_computing_cell_refinement 'SAINT+ ver. (Bruker, 2001)'
_computing_data_collection 'APEX2  (Bruker, 2008)'
_computing_data_reduction 'SAINT+ ver. (Bruker, 2001)'
_computing_molecular_graphics 'SHELXTL (Sheldrick, 2008)'
_computing_publication_material 'SHELXTL (Sheldrick, 2008)'
_computing_structure_refinement 'SHELXL-97 (Sheldrick, 2008)'
_computing_structure_solution 'SHELXS-97 (Sheldrick, 2008)'
_diffrn_ambient_temperature 110(2)
_diffrn_measured_fraction_theta_full 0.999
_diffrn_measured_fraction_theta_max 0.999
_diffrn_measurement_device_type 'Bruker SMART APEX II CCD area detector'
_diffrn_measurement_method 'phi and omega scans'
_diffrn_radiation_monochromator graphite
_diffrn_radiation_source 'fine-focus sealed tube'
_diffrn_radiation_type MoK\a
_diffrn_radiation_wavelength 0.71073
_diffrn_reflns_av_R_equivalents 0.1061
_diffrn_reflns_av_sigmaI/netI 0.0275
_diffrn_reflns_limit_h_max 27
_diffrn_reflns_limit_h_min -27
_diffrn_reflns_limit_k_max 27
_diffrn_reflns_limit_k_min -27
_diffrn_reflns_limit_l_max 27
_diffrn_reflns_limit_l_min -27
_diffrn_reflns_number 109367
_diffrn_reflns_theta_full 26.41
_diffrn_reflns_theta_max 26.41
_diffrn_reflns_theta_min 1.85
_exptl_absorpt_coefficient_mu 0.855
_exptl_absorpt_correction_T_max 0.9194
_exptl_absorpt_correction_T_min 0.8146
_exptl_absorpt_correction_type multi-scan
_exptl_absorpt_process_details 'SADABS (Sheldrick, 2008)'
_exptl_crystal_colour Orange
_exptl_crystal_density_diffrn 0.957
_exptl_crystal_density_meas ?
_exptl_crystal_density_method 'not measured'
_exptl_crystal_description 'Truncated Triangle'
_exptl_crystal_F_000 3048
_exptl_crystal_size_max 0.25
_exptl_crystal_size_mid 0.20
_exptl_crystal_size_min 0.10
_platon_squeeze_details
;
;
_refine_diff_density_max 0.317
_refine_diff_density_min -0.214
_refine_diff_density_rms 0.045
_refine_ls_abs_structure_details 'Flack H D (1983), Acta Cryst. A39, 876-881'
_refine_ls_abs_structure_Flack 0.51(2)
_refine_ls_extinction_method none
_refine_ls_goodness_of_fit_ref 1.000
_refine_ls_hydrogen_treatment mixed
_refine_ls_matrix_type full
_refine_ls_number_parameters 143
_refine_ls_number_reflns 3644
_refine_ls_number_restraints 1
_refine_ls_restrained_S_all 1.000
_refine_ls_R_factor_all 0.0381
_refine_ls_R_factor_gt 0.0332
_refine_ls_shift/su_max 0.001
_refine_ls_shift/su_mean 0.000
_refine_ls_structure_factor_coef Fsqd
_refine_ls_weighting_details 'calc w=1/[\s^2^(Fo^2^)+(0.0500P)^2^+4.4000P] where P=(Fo^2^+2Fc^2^)/3'
_refine_ls_weighting_scheme calc
_refine_ls_wR_factor_gt 0.0837
_refine_ls_wR_factor_ref 0.0856
_reflns_number_gt 3354
_reflns_number_total 3644
_reflns_threshold_expression >2sigma(I)
_cod_data_source_file PCN250_p-43n_1_sq_Final.cif
_cod_data_source_block 1_sq
_cod_depositor_comments
;
The following automatic conversions were performed:

data item '_symmetry_cell_setting' value 'Cubic' was changed to
'cubic' in accordance with the
/home/data/users/saulius/crontab/automatic-downloads/rss-feeds/ACS/lib/dictionaries/cif_core.dic
dictionary named 'cif_core.dic' version 2.4.2 last updated on
2011-04-26.

data item '_exptl_crystal_density_meas' value 'not measured' was
changed to '?' -- the value is perceived as not measured.

Automatic conversion script
Id: cif_fix_values 7556 2019-12-06 15:28:31Z antanas 

 Adding full bibliography for 1558901.cif.

 Adding full bibliography for 1558901.cif.
;
_cod_original_cell_volume 10599(2)
_cod_original_sg_symbol_H-M P-43n
_cod_database_code 1558901

loop_
_symmetry_equiv_pos_as_xyz
'x, y, z'
'y+1/2, -x+1/2, -z+1/2'
'-x, -y, z'
'-y+1/2, x+1/2, -z+1/2'
'-x+1/2, z+1/2, -y+1/2'
'x, -y, -z'
'-x+1/2, -z+1/2, y+1/2'
'-z+1/2, -y+1/2, x+1/2'
'-x, y, -z'
'z+1/2, -y+1/2, -x+1/2'
'z, x, y'
'y, z, x'
'-y, -z, x'
'z, -x, -y'
'-y, z, -x'
'-z, -x, y'
'-z, x, -y'
'y, -z, -x'
'-y+1/2, -x+1/2, z+1/2'
'y+1/2, x+1/2, z+1/2'
'x+1/2, -z+1/2, -y+1/2'
'x+1/2, z+1/2, y+1/2'
'-z+1/2, y+1/2, -x+1/2'
'z+1/2, y+1/2, x+1/2'

loop_
_atom_site_label
_atom_site_type_symbol
_atom_site_fract_x
_atom_site_fract_y
_atom_site_fract_z
_atom_site_U_iso_or_equiv
_atom_site_adp_type
_atom_site_occupancy
_atom_site_symmetry_multiplicity
_atom_site_calc_flag
_atom_site_refinement_flags
_atom_site_disorder_assembly
_atom_site_disorder_group
Fe1 Fe 0.760592(16) 0.303669(16) 0.179832(16) 0.01708(10) Uani 1 1 d . . .
O1 O 0.81339(10) 0.32902(8) 0.31954(9) 0.0358(5) Uani 1 1 d . . .
O2 O 0.77346(10) 0.37442(8) 0.23786(9) 0.0312(5) Uani 1 1 d . . .
O3 O 0.75462(9) 0.60716(8) 0.25045(9) 0.0303(5) Uani 1 1 d . . .
O4 O 0.79620(10) 0.64875(8) 0.33319(9) 0.0336(5) Uani 1 1 d . . .
O5 O 0.75950(8) 0.24050(8) 0.24050(8) 0.0177(5) Uani 1 3 d S . .
O6 O 0.76326(11) 0.37056(10) 0.11505(9) 0.0381(5) Uani 1 1 d D . .
N1 N 0.8088(2) 0.47674(12) 0.48460(12) 0.0854(14) Uani 1 1 d . . .
C1 C 0.79330(14) 0.37471(12) 0.29093(13) 0.0276(6) Uani 1 1 d . . .
C2 C 0.79354(15) 0.43306(12) 0.32461(13) 0.0322(7) Uani 1 1 d . . .
C3 C 0.78364(13) 0.48957(12) 0.29673(13) 0.0281(6) Uani 1 1 d . . .
H3 H 0.7751 0.4913 0.2544 0.034 Uiso 1 1 calc R . .
C4 C 0.78620(14) 0.54253(12) 0.32999(13) 0.0285(6) Uani 1 1 d . . .
C5 C 0.7969(2) 0.54105(13) 0.39265(14) 0.0515(11) Uani 1 1 d . . .
H5 H 0.8003 0.5776 0.4155 0.062 Uiso 1 1 calc R . .
C6 C 0.8026(3) 0.48396(14) 0.42077(14) 0.0655(14) Uani 1 1 d . . .
C7 C 0.8050(2) 0.43108(14) 0.38747(14) 0.0515(10) Uani 1 1 d . . .
H7 H 0.8144 0.3935 0.4068 0.062 Uiso 1 1 calc R . .
C8 C 0.77770(12) 0.60414(11) 0.30166(13) 0.0237(6) Uani 1 1 d . . .
H6 H 0.777(2) 0.379(2) 0.0744(8) -0.025(10) Uiso 0.33 1 d PD . .

loop_
_atom_site_aniso_label
_atom_site_aniso_U_11
_atom_site_aniso_U_22
_atom_site_aniso_U_33
_atom_site_aniso_U_23
_atom_site_aniso_U_13
_atom_site_aniso_U_12
Fe1 0.01357(17) 0.01860(19) 0.01908(19) -0.00013(13) 0.00085(13) 0.00055(14)
O1 0.0525(13) 0.0186(9) 0.0361(11) -0.0052(8) -0.0102(11) 0.0066(9)
O2 0.0491(13) 0.0203(10) 0.0242(10) -0.0025(8) -0.0047(9) 0.0021(9)
O3 0.0448(13) 0.0174(9) 0.0288(11) 0.0008(7) -0.0069(9) -0.0006(8)
O4 0.0487(13) 0.0172(9) 0.0348(12) 0.0012(8) -0.0148(10) -0.0009(9)
O5 0.0177(5) 0.0177(5) 0.0177(5) -0.0002(6) 0.0002(6) 0.0002(6)
O6 0.0418(12) 0.0378(12) 0.0348(12) 0.0161(9) 0.0014(10) -0.0034(10)
N1 0.213(5) 0.0246(15) 0.0188(14) -0.0014(10) -0.009(2) 0.003(2)
C1 0.0380(16) 0.0164(13) 0.0284(15) -0.0015(11) 0.0045(12) -0.0012(12)
C2 0.0526(19) 0.0183(13) 0.0256(14) 0.0019(11) 0.0025(14) 0.0011(12)
C3 0.0391(17) 0.0175(12) 0.0278(15) 0.0024(11) 0.0039(13) 0.0004(11)
C4 0.0429(17) 0.0173(13) 0.0251(14) 0.0055(11) 0.0011(12) 0.0011(11)
C5 0.116(3) 0.0152(14) 0.0234(15) -0.0022(11) -0.0052(19) 0.0049(17)
C6 0.156(5) 0.0191(15) 0.0208(16) 0.0001(12) -0.010(2) 0.008(2)
C7 0.111(3) 0.0190(15) 0.0243(15) 0.0019(12) -0.0023(19) 0.0020(18)
C8 0.0301(14) 0.0128(12) 0.0280(14) -0.0007(11) 0.0029(12) 0.0011(10)

loop_
_atom_type_symbol
_atom_type_description
_atom_type_scat_dispersion_real
_atom_type_scat_dispersion_imag
_atom_type_scat_source
C C 0.0033 0.0016 'International Tables Vol C Tables 4.2.6.8 and 6.1.1.4'
H H 0.0000 0.0000 'International Tables Vol C Tables 4.2.6.8 and 6.1.1.4'
N N 0.0061 0.0033 'International Tables Vol C Tables 4.2.6.8 and 6.1.1.4'
O O 0.0106 0.0060 'International Tables Vol C Tables 4.2.6.8 and 6.1.1.4'
Fe Fe 0.3463 0.8444 'International Tables Vol C Tables 4.2.6.8 and 6.1.1.4'

loop_
_geom_angle_atom_site_label_1
_geom_angle_atom_site_label_2
_geom_angle_atom_site_label_3
_geom_angle
_geom_angle_site_symmetry_1
_geom_angle_site_symmetry_3
_geom_angle_publ_flag
O5 Fe1 O1 93.54(9) . 15_656 ?
O5 Fe1 O4 92.97(9) . 4_645 ?
O1 Fe1 O4 173.43(8) 15_656 4_645 ?
O5 Fe1 O3 96.95(8) . 7_654 ?
O1 Fe1 O3 89.92(9) 15_656 7_654 ?
O4 Fe1 O3 90.19(9) 4_645 7_654 ?
O5 Fe1 O2 96.83(8) . . ?
O1 Fe1 O2 87.54(9) 15_656 . ?
O4 Fe1 O2 90.79(9) 4_645 . ?
O3 Fe1 O2 166.11(7) 7_654 . ?
O5 Fe1 O6 179.05(11) . . ?
O1 Fe1 O6 87.42(9) 15_656 . ?
O4 Fe1 O6 86.08(9) 4_645 . ?
O3 Fe1 O6 82.97(8) 7_654 . ?
O2 Fe1 O6 83.28(9) . . ?
C1 O1 Fe1 136.00(19) . 16_665 ?
C1 O2 Fe1 129.86(17) . . ?
C8 O3 Fe1 130.29(16) . 5_655 ?
C8 O4 Fe1 135.37(18) . 2_565 ?
Fe1 O5 Fe1 119.992(3) 15_656 16_665 ?
Fe1 O5 Fe1 119.991(3) 15_656 . ?
Fe1 O5 Fe1 119.992(3) 16_665 . ?
Fe1 O6 H6 143(3) . . ?
N1 N1 C6 116.9(4) 6_566 . ?
O2 C1 O1 125.7(2) . . ?
O2 C1 C2 118.3(2) . . ?
O1 C1 C2 116.0(3) . . ?
C3 C2 C7 119.0(3) . . ?
C3 C2 C1 123.2(3) . . ?
C7 C2 C1 117.7(3) . . ?
C4 C3 C2 120.7(3) . . ?
C4 C3 H3 119.6 . . ?
C2 C3 H3 119.6 . . ?
C3 C4 C5 120.7(3) . . ?
C3 C4 C8 122.5(2) . . ?
C5 C4 C8 116.8(2) . . ?
C4 C5 C6 118.0(3) . . ?
C4 C5 H5 121.0 . . ?
C6 C5 H5 121.0 . . ?
C7 C6 C5 121.7(3) . . ?
C7 C6 N1 115.4(3) . . ?
C5 C6 N1 122.9(3) . . ?
C6 C7 C2 119.4(3) . . ?
C6 C7 H7 120.3 . . ?
C2 C7 H7 120.3 . . ?
O3 C8 O4 126.0(2) . . ?
O3 C8 C4 118.5(2) . . ?
O4 C8 C4 115.5(2) . . ?

loop_
_geom_bond_atom_site_label_1
_geom_bond_atom_site_label_2
_geom_bond_distance
_geom_bond_site_symmetry_2
_geom_bond_publ_flag
Fe1 O5 1.9240(18) . ?
Fe1 O1 2.0045(18) 15_656 ?
Fe1 O4 2.0185(19) 4_645 ?
Fe1 O3 2.0182(19) 7_654 ?
Fe1 O2 2.030(2) . ?
Fe1 O6 2.0464(19) . ?
O1 C1 1.264(3) . ?
O1 Fe1 2.0046(18) 16_665 ?
O2 C1 1.245(3) . ?
O3 C8 1.236(3) . ?
O3 Fe1 2.0182(19) 5_655 ?
O4 C8 1.267(3) . ?
O4 Fe1 2.0185(19) 2_565 ?
O5 Fe1 1.9241(18) 15_656 ?
O5 Fe1 1.9241(18) 16_665 ?
O6 H6 0.960(2) . ?
N1 N1 1.226(5) 6_566 ?
N1 C6 1.418(4) . ?
C1 C2 1.480(4) . ?
C2 C3 1.401(4) . ?
C2 C7 1.404(4) . ?
C3 C4 1.375(4) . ?
C3 H3 0.9500 . ?
C4 C5 1.397(4) . ?
C4 C8 1.501(3) . ?
C5 C6 1.404(4) . ?
C5 H5 0.9500 . ?
C6 C7 1.374(4) . ?
C7 H7 0.9500 . ?

loop_
_geom_torsion_atom_site_label_1
_geom_torsion_atom_site_label_2
_geom_torsion_atom_site_label_3
_geom_torsion_atom_site_label_4
_geom_torsion
_geom_torsion_site_symmetry_1
_geom_torsion_site_symmetry_2
_geom_torsion_site_symmetry_3
_geom_torsion_site_symmetry_4
_geom_torsion_publ_flag
O5 Fe1 O2 C1 19.8(3) . . . . ?
O1 Fe1 O2 C1 113.1(3) 15_656 . . . ?
O4 Fe1 O2 C1 -73.3(3) 4_645 . . . ?
O3 Fe1 O2 C1 -167.3(3) 7_654 . . . ?
O6 Fe1 O2 C1 -159.2(3) . . . . ?
O1 Fe1 O5 Fe1 44.40(18) 15_656 . . 15_656 ?
O4 Fe1 O5 Fe1 -136.50(17) 4_645 . . 15_656 ?
O3 Fe1 O5 Fe1 -45.94(18) 7_654 . . 15_656 ?
O2 Fe1 O5 Fe1 132.34(17) . . . 15_656 ?
O6 Fe1 O5 Fe1 -131(5) . . . 15_656 ?
O1 Fe1 O5 Fe1 -133.77(17) 15_656 . . 16_665 ?
O4 Fe1 O5 Fe1 45.32(18) 4_645 . . 16_665 ?
O3 Fe1 O5 Fe1 135.88(16) 7_654 . . 16_665 ?
O2 Fe1 O5 Fe1 -45.83(18) . . . 16_665 ?
O6 Fe1 O5 Fe1 51(6) . . . 16_665 ?
Fe1 O2 C1 O1 4.2(5) . . . . ?
Fe1 O2 C1 C2 -175.4(2) . . . . ?
Fe1 O1 C1 O2 -4.7(5) 16_665 . . . ?
Fe1 O1 C1 C2 174.9(2) 16_665 . . . ?
O2 C1 C2 C3 -12.5(5) . . . . ?
O1 C1 C2 C3 167.9(3) . . . . ?
O2 C1 C2 C7 168.3(3) . . . . ?
O1 C1 C2 C7 -11.4(5) . . . . ?
C7 C2 C3 C4 1.2(5) . . . . ?
C1 C2 C3 C4 -178.0(3) . . . . ?
C2 C3 C4 C5 -1.9(5) . . . . ?
C2 C3 C4 C8 178.2(3) . . . . ?
C3 C4 C5 C6 -2.4(6) . . . . ?
C8 C4 C5 C6 177.5(4) . . . . ?
C4 C5 C6 C7 7.8(8) . . . . ?
C4 C5 C6 N1 -175.0(4) . . . . ?
N1 N1 C6 C7 177.7(3) 6_566 . . . ?
N1 N1 C6 C5 0.3(7) 6_566 . . . ?
C5 C6 C7 C2 -8.6(8) . . . . ?
N1 C6 C7 C2 173.9(4) . . . . ?
C3 C2 C7 C6 4.0(6) . . . . ?
C1 C2 C7 C6 -176.8(4) . . . . ?
Fe1 O3 C8 O4 2.1(4) 5_655 . . . ?
Fe1 O3 C8 C4 -176.85(18) 5_655 . . . ?
Fe1 O4 C8 O3 -4.1(5) 2_565 . . . ?
Fe1 O4 C8 C4 174.9(2) 2_565 . . . ?
C3 C4 C8 O3 16.3(4) . . . . ?
C5 C4 C8 O3 -163.6(3) . . . . ?
C3 C4 C8 O4 -162.7(3) . . . . ?
C5 C4 C8 O4 17.4(4) . . . . ?

loop_
_platon_squeeze_void_nr
_platon_squeeze_void_average_x
_platon_squeeze_void_average_y
_platon_squeeze_void_average_z
_platon_squeeze_void_volume
_platon_squeeze_void_count_electrons
_platon_squeeze_void_content
1 -0.070 -0.047 -0.046 6160 1851 ' '
